data_7241575
loop_
_publ_author_name
'Lombard, Jean'
'Smith, Vincent J.'
'le Roex, Tanya'
'Haynes, Delia A.'

_publ_section_title
;
 Crystallisation of organic salts by sublimation: salt formation from the
 gas phase
;
_journal_issue 45
_journal_name_full CrystEngComm
_journal_page_first 7826
_journal_page_last 7831
_journal_paper_doi 10.1039/D0CE01470B
_journal_volume 22
_journal_year 2020
_chemical_formula_moiety 'C4 H6 O4, C6 H12 N4'
_chemical_formula_sum 'C10 H18 N4 O4'
_chemical_formula_weight 258.28
_chemical_name_common
;
hexamethylenetetramine succinic acid
;
_space_group_crystal_system monoclinic
_space_group_IT_number 14
_space_group_name_Hall '-P 2ybc'
_space_group_name_H-M_alt 'P 1 21/c 1'
_atom_sites_solution_hydrogens mixed
_atom_sites_solution_primary direct
_atom_sites_solution_secondary difmap
_audit_creation_method SHELXL-2018/3
_audit_update_record
;
2019-12-05 deposited with the CCDC.	2020-10-23 downloaded from the CCDC.
;
_cell_angle_alpha 90
_cell_angle_beta 100.266(2)
_cell_angle_gamma 90
_cell_formula_units_Z 4
_cell_length_a 5.8215(8)
_cell_length_b 18.363(2)
_cell_length_c 11.592(2)
_cell_measurement_reflns_used 9989
_cell_measurement_temperature 100(2)
_cell_measurement_theta_max 28.27
_cell_measurement_theta_min 2.22
_cell_volume 1219.3(3)
_computing_cell_refinement 'SAINT V8.37A (Bruker, 2016)'
_computing_data_collection 'APEX3 (Bruker, 2017)'
_computing_data_reduction 'SAINT V8.37A (Bruker, 2016)'
_computing_molecular_graphics 'X-seed (Barbour, 2001; Atwood & barbour, 2003)'
_computing_structure_refinement 'SHELXL-2018/3 (Sheldrick, 2018)'
_computing_structure_solution 'SHELXT 2018/2 (Sheldrick, 2018)'
_diffrn_ambient_temperature 100(2)
_diffrn_detector 'CCD area detector'
_diffrn_detector_type 'Bruker APEX II'
_diffrn_measured_fraction_theta_full 0.998
_diffrn_measured_fraction_theta_max 0.998
_diffrn_measurement_device 'three-circle diffractometer'
_diffrn_measurement_device_type 'Bruker APEX DUO CCD area-detector'
_diffrn_measurement_method '\f and \w scans'
_diffrn_radiation_monochromator 'multilayer mirror optics'
_diffrn_radiation_type MoK\a
_diffrn_radiation_wavelength 0.71073
_diffrn_reflns_av_R_equivalents 0.0256
_diffrn_reflns_av_unetI/netI 0.0115
_diffrn_reflns_Laue_measured_fraction_full 0.998
_diffrn_reflns_Laue_measured_fraction_max 0.998
_diffrn_reflns_limit_h_max 7
_diffrn_reflns_limit_h_min -7
_diffrn_reflns_limit_k_max 24
_diffrn_reflns_limit_k_min -24
_diffrn_reflns_limit_l_max 15
_diffrn_reflns_limit_l_min -15
_diffrn_reflns_number 23862
_diffrn_reflns_point_group_measured_fraction_full 0.998
_diffrn_reflns_point_group_measured_fraction_max 0.998
_diffrn_reflns_theta_full 25.242
_diffrn_reflns_theta_max 28.269
_diffrn_reflns_theta_min 2.102
_diffrn_source 'microfocus sealed tube'
_diffrn_source_type 'Incoatec I\mS microsource'
_diffrn_standards_number 0
_exptl_absorpt_coefficient_mu 0.110
_exptl_absorpt_correction_T_max 1.0000
_exptl_absorpt_correction_T_min 0.9303
_exptl_absorpt_correction_type multi-scan
_exptl_absorpt_process_details 'SADABS, 2016/2'
_exptl_crystal_colour colourless
_exptl_crystal_density_diffrn 1.401
_exptl_crystal_density_method 'not measured'
_exptl_crystal_description plate
_exptl_crystal_F_000 548
_exptl_crystal_size_max 0.377
_exptl_crystal_size_mid 0.299
_exptl_crystal_size_min 0.134
_refine_diff_density_max 0.355
_refine_diff_density_min -0.293
_refine_diff_density_rms 0.046
_refine_ls_extinction_method none
_refine_ls_goodness_of_fit_ref 1.045
_refine_ls_hydrogen_treatment mixed
_refine_ls_matrix_type full
_refine_ls_number_parameters 211
_refine_ls_number_reflns 3017
_refine_ls_number_restraints 0
_refine_ls_restrained_S_all 1.045
_refine_ls_R_factor_all 0.0425
_refine_ls_R_factor_gt 0.0375
_refine_ls_shift/su_max 0.001
_refine_ls_shift/su_mean 0.000
_refine_ls_structure_factor_coef Fsqd
_refine_ls_weighting_details 'w=1/[\s^2^(Fo^2^)+(0.0466P)^2^+0.6624P] where P=(Fo^2^+2Fc^2^)/3'
_refine_ls_weighting_scheme calc
_refine_ls_wR_factor_gt 0.1009
_refine_ls_wR_factor_ref 0.1057
_reflns_Friedel_coverage 0.000
_reflns_number_gt 2680
_reflns_number_total 3017
_reflns_threshold_expression 'I > 2\s(I)'
_cod_data_source_file d0ce01470b2.cif
_cod_data_source_block 1b_100K
_cod_original_sg_symbol_H-M 'P 21/c'
_cod_database_code 7241575
_shelx_shelxl_version_number 2018/3
_shelx_space_group_comment
;
The symmetry employed for this shelxl refinement is uniquely defined
by the following loop, which should always be used as a source of
symmetry information in preference to the above space-group names.
They are only intended as comments.
;
_shelx_estimated_absorpt_t_min 0.960
_shelx_estimated_absorpt_t_max 0.985

loop_
_space_group_symop_operation_xyz
'x, y, z'
'-x, y+1/2, -z+1/2'
'-x, -y, -z'
'x, -y-1/2, z-1/2'

loop_
_atom_site_label
_atom_site_type_symbol
_atom_site_fract_x
_atom_site_fract_y
_atom_site_fract_z
_atom_site_U_iso_or_equiv
_atom_site_adp_type
_atom_site_occupancy
_atom_site_site_symmetry_order
_atom_site_calc_flag
_atom_site_refinement_flags_posn
_atom_site_refinement_flags_adp
_atom_site_refinement_flags_occupancy
_atom_site_disorder_assembly
_atom_site_disorder_group
O1 O 0.76430(19) 0.54071(5) 0.39615(9) 0.0341(3) Uani 1 1 d . . . . .
H1 H 0.836(4) 0.5815(12) 0.4364(18) 0.055(6) Uiso 1 1 d . . . . .
O2 O 0.56080(19) 0.62294(5) 0.28084(9) 0.0391(3) Uani 1 1 d . . . . .
C3 C 0.60267(19) 0.56043(6) 0.30748(10) 0.0175(2) Uani 1 1 d . . . . .
H7 H 0.123(4) 0.3639(12) 0.0514(19) 0.061(6) Uiso 1 1 d . . . . .
N9 N 0.01259(16) 0.15430(5) -0.01018(8) 0.01438(19) Uani 1 1 d . . . . .
C10 C -0.23955(19) 0.15176(6) -0.00441(9) 0.0169(2) Uani 1 1 d . . . . .
H10A H -0.306468 0.105593 -0.039601 0.020 Uiso 1 1 calc R U . . .
H10B H -0.258837 0.152428 0.078724 0.020 Uiso 1 1 calc R U . . .
N11 N -0.36786(15) 0.21312(5) -0.06603(8) 0.0150(2) Uani 1 1 d . . . . .
C12 C -0.26683(19) 0.28109(6) -0.01245(9) 0.0164(2) Uani 1 1 d . . . . .
H12A H -0.286763 0.282781 0.070557 0.020 Uiso 1 1 calc R U . . .
H12B H -0.351608 0.323046 -0.053510 0.020 Uiso 1 1 calc R U . . .
N13 N -0.01480(16) 0.28729(5) -0.01834(8) 0.01429(19) Uani 1 1 d . . . . .
C14 C 0.10792(18) 0.22391(5) 0.04254(9) 0.0137(2) Uani 1 1 d . . . . .
H14A H 0.092577 0.225089 0.126210 0.016 Uiso 1 1 calc R U . . .
H14B H 0.276072 0.226984 0.038459 0.016 Uiso 1 1 calc R U . . .
N15 N -0.08703(16) 0.21633(5) -0.19977(8) 0.0150(2) Uani 1 1 d . . . . .
C16 C 0.0353(2) 0.15449(6) -0.13611(9) 0.0181(2) Uani 1 1 d . . . . .
H16A H 0.202739 0.156691 -0.142065 0.022 Uiso 1 1 calc R U . . .
H16B H -0.029290 0.108530 -0.173084 0.022 Uiso 1 1 calc R U . . .
C17 C 0.0100(2) 0.28405(6) -0.14349(9) 0.0179(2) Uani 1 1 d . . . . .
H17A H -0.071457 0.326197 -0.185659 0.022 Uiso 1 1 calc R U . . .
H17B H 0.177359 0.287503 -0.149097 0.022 Uiso 1 1 calc R U . . .
C18 C -0.33533(18) 0.21216(5) -0.18942(9) 0.0140(2) Uani 1 1 d . . . . .
H18A H -0.403444 0.166844 -0.227260 0.017 Uiso 1 1 calc R U . . .
H18B H -0.419906 0.253854 -0.231418 0.017 Uiso 1 1 calc R U . . .
C4A C 0.472(3) 0.4921(9) 0.2495(14) 0.0204(10) Uani 0.502(2) 1 d . . P A 2
H4A1 H 0.570224 0.467032 0.200387 0.025 Uiso 0.502(2) 1 calc R U P A 2
H4A2 H 0.442842 0.457786 0.311232 0.025 Uiso 0.502(2) 1 calc R U P A 2
C5A C 0.2414(4) 0.51387(12) 0.1744(2) 0.0207(5) Uani 0.502(2) 1 d . . P A 2
H5A1 H 0.146042 0.540198 0.223592 0.025 Uiso 0.502(2) 1 calc R U P A 2
H5A2 H 0.272013 0.547576 0.112205 0.025 Uiso 0.502(2) 1 calc R U P A 2
C6A C 0.1049(4) 0.44894(12) 0.11813(18) 0.0168(5) Uani 0.502(2) 1 d . . P A 2
O7A O 0.2366(8) 0.3978(3) 0.0837(4) 0.0220(8) Uani 0.502(2) 1 d . . P A 2
O8A O -0.1064(3) 0.44513(9) 0.10498(15) 0.0235(4) Uani 0.502(2) 1 d . . P A 2
C4B C 0.478(3) 0.4999(9) 0.2419(14) 0.0204(10) Uani 0.498(2) 1 d . . P A 1
H4B1 H 0.351922 0.483884 0.283361 0.025 Uiso 0.498(2) 1 calc R U P A 1
H4B2 H 0.587735 0.458600 0.243021 0.025 Uiso 0.498(2) 1 calc R U P A 1
C5B C 0.3690(4) 0.51631(12) 0.11317(19) 0.0178(5) Uani 0.498(2) 1 d . . P A 1
H5B1 H 0.250935 0.555213 0.112099 0.021 Uiso 0.498(2) 1 calc R U P A 1
H5B2 H 0.492779 0.535360 0.072835 0.021 Uiso 0.498(2) 1 calc R U P A 1
C6B C 0.2544(4) 0.45177(12) 0.04450(19) 0.0166(5) Uani 0.498(2) 1 d . . P A 1
O7B O 0.1894(9) 0.3996(3) 0.1114(4) 0.0241(9) Uani 0.498(2) 1 d . . P A 1
O8B O 0.2198(3) 0.44906(10) -0.06132(15) 0.0283(5) Uani 0.498(2) 1 d . . P A 1

loop_
_atom_site_aniso_label
_atom_site_aniso_U_11
_atom_site_aniso_U_22
_atom_site_aniso_U_33
_atom_site_aniso_U_23
_atom_site_aniso_U_13
_atom_site_aniso_U_12
O1 0.0443(6) 0.0169(4) 0.0304(5) 0.0033(4) -0.0221(4) -0.0084(4)
O2 0.0461(6) 0.0141(4) 0.0443(6) -0.0068(4) -0.0270(5) 0.0055(4)
C3 0.0160(5) 0.0162(5) 0.0186(5) -0.0034(4) -0.0016(4) -0.0005(4)
N9 0.0154(4) 0.0134(4) 0.0128(4) -0.0008(3) -0.0016(3) 0.0016(3)
C10 0.0170(5) 0.0171(5) 0.0157(5) 0.0042(4) 0.0005(4) -0.0050(4)
N11 0.0114(4) 0.0190(4) 0.0143(4) 0.0010(3) 0.0013(3) -0.0004(3)
C12 0.0158(5) 0.0182(5) 0.0149(5) -0.0038(4) 0.0021(4) 0.0036(4)
N13 0.0161(4) 0.0132(4) 0.0127(4) -0.0009(3) 0.0001(3) -0.0025(3)
C14 0.0122(5) 0.0156(5) 0.0124(5) -0.0011(4) -0.0007(4) -0.0007(4)
N15 0.0150(4) 0.0189(4) 0.0110(4) -0.0013(3) 0.0017(3) -0.0006(3)
C16 0.0172(5) 0.0223(5) 0.0139(5) -0.0049(4) 0.0006(4) 0.0062(4)
C17 0.0197(5) 0.0206(5) 0.0133(5) 0.0022(4) 0.0024(4) -0.0074(4)
C18 0.0133(5) 0.0150(5) 0.0124(5) -0.0002(3) -0.0012(4) 0.0001(3)
C4A 0.0235(9) 0.010(3) 0.0238(15) -0.0012(13) -0.0066(10) -0.0032(15)
C5A 0.0231(11) 0.0134(10) 0.0212(11) -0.0030(8) -0.0079(9) 0.0009(8)
C6A 0.0207(10) 0.0139(11) 0.0134(9) 0.0013(7) -0.0034(8) -0.0015(8)
O7A 0.0170(15) 0.0171(12) 0.030(2) -0.0067(16) -0.0016(12) -0.0029(10)
O8A 0.0180(8) 0.0237(8) 0.0269(9) -0.0033(7) -0.0011(6) -0.0010(6)
C4B 0.0235(9) 0.010(3) 0.0238(15) -0.0012(13) -0.0066(10) -0.0032(15)
C5B 0.0184(10) 0.0140(10) 0.0186(10) -0.0007(8) -0.0033(8) -0.0030(8)
C6B 0.0159(10) 0.0146(10) 0.0181(10) -0.0011(8) -0.0004(8) -0.0011(8)
O7B 0.036(3) 0.0175(15) 0.0170(16) -0.0012(11) -0.0009(11) -0.0119(16)
O8B 0.0370(11) 0.0291(9) 0.0181(8) -0.0038(7) 0.0031(7) -0.0131(8)

loop_
_atom_type_symbol
_atom_type_description
_atom_type_scat_dispersion_real
_atom_type_scat_dispersion_imag
_atom_type_scat_source
C C 0.0033 0.0016 'International Tables Vol C Tables 4.2.6.8 and 6.1.1.4'
H H 0.0000 0.0000 'International Tables Vol C Tables 4.2.6.8 and 6.1.1.4'
N N 0.0061 0.0033 'International Tables Vol C Tables 4.2.6.8 and 6.1.1.4'
O O 0.0106 0.0060 'International Tables Vol C Tables 4.2.6.8 and 6.1.1.4'

loop_
_geom_angle_atom_site_label_1
_geom_angle_atom_site_label_2
_geom_angle_atom_site_label_3
_geom_angle
_geom_angle_site_symmetry_1
_geom_angle_site_symmetry_3
_geom_angle_publ_flag
C3 O1 H1 111.2(13) . . ?
O2 C3 O1 123.23(10) . . ?
O2 C3 C4B 122.2(6) . . ?
O1 C3 C4B 114.6(6) . . ?
O2 C3 C4A 126.7(5) . . ?
O1 C3 C4A 110.0(5) . . ?
C14 N9 C10 108.05(8) . . ?
C14 N9 C16 108.07(8) . . ?
C10 N9 C16 107.83(8) . . ?
N11 C10 N9 112.13(8) . . ?
N11 C10 H10A 109.2 . . ?
N9 C10 H10A 109.2 . . ?
N11 C10 H10B 109.2 . . ?
N9 C10 H10B 109.2 . . ?
H10A C10 H10B 107.9 . . ?
C10 N11 C12 108.43(8) . . ?
C10 N11 C18 108.72(8) . . ?
C12 N11 C18 107.99(8) . . ?
N11 C12 N13 111.71(8) . . ?
N11 C12 H12A 109.3 . . ?
N13 C12 H12A 109.3 . . ?
N11 C12 H12B 109.3 . . ?
N13 C12 H12B 109.3 . . ?
H12A C12 H12B 107.9 . . ?
C14 N13 C17 108.20(8) . . ?
C14 N13 C12 108.37(8) . . ?
C17 N13 C12 108.10(8) . . ?
N13 C14 N9 111.65(8) . . ?
N13 C14 H14A 109.3 . . ?
N9 C14 H14A 109.3 . . ?
N13 C14 H14B 109.3 . . ?
N9 C14 H14B 109.3 . . ?
H14A C14 H14B 108.0 . . ?
C16 N15 C17 108.53(8) . . ?
C16 N15 C18 108.31(8) . . ?
C17 N15 C18 108.23(8) . . ?
N15 C16 N9 112.01(8) . . ?
N15 C16 H16A 109.2 . . ?
N9 C16 H16A 109.2 . . ?
N15 C16 H16B 109.2 . . ?
N9 C16 H16B 109.2 . . ?
H16A C16 H16B 107.9 . . ?
N15 C17 N13 111.78(8) . . ?
N15 C17 H17A 109.3 . . ?
N13 C17 H17A 109.3 . . ?
N15 C17 H17B 109.3 . . ?
N13 C17 H17B 109.3 . . ?
H17A C17 H17B 107.9 . . ?
N15 C18 N11 112.04(8) . . ?
N15 C18 H18A 109.2 . . ?
N11 C18 H18A 109.2 . . ?
N15 C18 H18B 109.2 . . ?
N11 C18 H18B 109.2 . . ?
H18A C18 H18B 107.9 . . ?
C5A C4A C3 110.5(10) . . ?
C5A C4A H4A1 109.6 . . ?
C3 C4A H4A1 109.6 . . ?
C5A C4A H4A2 109.6 . . ?
C3 C4A H4A2 109.6 . . ?
H4A1 C4A H4A2 108.1 . . ?
C6A C5A C4A 112.5(7) . . ?
C6A C5A H5A1 109.1 . . ?
C4A C5A H5A1 109.1 . . ?
C6A C5A H5A2 109.1 . . ?
C4A C5A H5A2 109.1 . . ?
H5A1 C5A H5A2 107.8 . . ?
O8A C6A O7A 123.5(3) . . ?
O8A C6A C5A 122.8(2) . . ?
O7A C6A C5A 113.7(3) . . ?
C6A O7A H7 100.8(14) . . ?
C3 C4B C5B 115.7(10) . . ?
C3 C4B H4B1 108.4 . . ?
C5B C4B H4B1 108.4 . . ?
C3 C4B H4B2 108.4 . . ?
C5B C4B H4B2 108.4 . . ?
H4B1 C4B H4B2 107.4 . . ?
C6B C5B C4B 114.9(7) . . ?
C6B C5B H5B1 108.5 . . ?
C4B C5B H5B1 108.5 . . ?
C6B C5B H5B2 108.5 . . ?
C4B C5B H5B2 108.5 . . ?
H5B1 C5B H5B2 107.5 . . ?
O8B C6B O7B 123.3(3) . . ?
O8B C6B C5B 122.9(2) . . ?
O7B C6B C5B 113.7(3) . . ?
C6B O7B H7 100.6(14) . . ?

loop_
_geom_bond_atom_site_label_1
_geom_bond_atom_site_label_2
_geom_bond_distance
_geom_bond_site_symmetry_2
_geom_bond_publ_flag
O1 C3 1.3147(14) . ?
O1 H1 0.94(2) . ?
O2 C3 1.2023(14) . ?
C3 C4B 1.465(18) . ?
C3 C4A 1.557(18) . ?
N9 C14 1.4814(13) . ?
N9 C10 1.4819(14) . ?
N9 C16 1.4892(14) . ?
C10 N11 1.4654(13) . ?
C10 H10A 0.9900 . ?
C10 H10B 0.9900 . ?
N11 C12 1.4695(13) . ?
N11 C18 1.4760(13) . ?
C12 N13 1.4853(14) . ?
C12 H12A 0.9900 . ?
C12 H12B 0.9900 . ?
N13 C14 1.4775(13) . ?
N13 C17 1.4845(14) . ?
C14 H14A 0.9900 . ?
C14 H14B 0.9900 . ?
N15 C16 1.4676(14) . ?
N15 C17 1.4696(13) . ?
N15 C18 1.4736(14) . ?
C16 H16A 0.9900 . ?
C16 H16B 0.9900 . ?
C17 H17A 0.9900 . ?
C17 H17B 0.9900 . ?
C18 H18A 0.9900 . ?
C18 H18B 0.9900 . ?
C4A C5A 1.518(16) . ?
C4A H4A1 0.9900 . ?
C4A H4A2 0.9900 . ?
C5A C6A 1.515(3) . ?
C5A H5A1 0.9900 . ?
C5A H5A2 0.9900 . ?
C6A O8A 1.214(3) . ?
C6A O7A 1.318(5) . ?
O7A H7 0.94(2) . ?
C4B C5B 1.544(15) . ?
C4B H4B1 0.9900 . ?
C4B H4B2 0.9900 . ?
C5B C6B 1.515(3) . ?
C5B H5B1 0.9900 . ?
C5B H5B2 0.9900 . ?
C6B O8B 1.208(3) . ?
C6B O7B 1.329(5) . ?
O7B H7 0.98(2) . ?

loop_
_geom_torsion_atom_site_label_1
_geom_torsion_atom_site_label_2
_geom_torsion_atom_site_label_3
_geom_torsion_atom_site_label_4
_geom_torsion
_geom_torsion_site_symmetry_1
_geom_torsion_site_symmetry_2
_geom_torsion_site_symmetry_3
_geom_torsion_site_symmetry_4
_geom_torsion_publ_flag
C14 N9 C10 N11 58.66(11) . . . . ?
C16 N9 C10 N11 -57.92(11) . . . . ?
N9 C10 N11 C12 -59.06(11) . . . . ?
N9 C10 N11 C18 58.12(11) . . . . ?
C10 N11 C12 N13 58.73(11) . . . . ?
C18 N11 C12 N13 -58.91(11) . . . . ?
N11 C12 N13 C14 -58.50(11) . . . . ?
N11 C12 N13 C17 58.55(11) . . . . ?
C17 N13 C14 N9 -58.73(11) . . . . ?
C12 N13 C14 N9 58.26(10) . . . . ?
C10 N9 C14 N13 -58.14(10) . . . . ?
C16 N9 C14 N13 58.28(11) . . . . ?
C17 N15 C16 N9 58.60(11) . . . . ?
C18 N15 C16 N9 -58.69(11) . . . . ?
C14 N9 C16 N15 -58.25(11) . . . . ?
C10 N9 C16 N15 58.32(11) . . . . ?
C16 N15 C17 N13 -58.86(11) . . . . ?
C18 N15 C17 N13 58.48(11) . . . . ?
C14 N13 C17 N15 58.91(11) . . . . ?
C12 N13 C17 N15 -58.25(11) . . . . ?
C16 N15 C18 N11 58.38(10) . . . . ?
C17 N15 C18 N11 -59.10(10) . . . . ?
C10 N11 C18 N15 -58.17(10) . . . . ?
C12 N11 C18 N15 59.29(10) . . . . ?
O2 C3 C4A C5A -14.9(14) . . . . ?
O1 C3 C4A C5A 162.2(7) . . . . ?
C3 C4A C5A C6A -178.7(6) . . . . ?
C4A C5A C6A O8A 143.2(7) . . . . ?
C4A C5A C6A O7A -37.6(7) . . . . ?
O2 C3 C4B C5B 24.3(15) . . . . ?
O1 C3 C4B C5B -155.0(8) . . . . ?
C3 C4B C5B C6B 176.2(8) . . . . ?
C4B C5B C6B O8B -158.8(8) . . . . ?
C4B C5B C6B O7B 23.1(8) . . . . ?
